data_7233972
loop_
_publ_author_name
'Yue, Qi'
'Wang, Yuan-Yuan'
'Hu, Xiao-Lu'
'Guo, Wei-Xiao'
'Gao, En-Qing'

_publ_section_title
;
 Eight coordination compounds assembled from unexplored semi-rigid
 ether-based unsymmetrical tetracarboxylate and various dipyridyl ligands:
 structural variation, magnetic and photoluminescence properties
;
_journal_name_full CrystEngComm
_journal_paper_doi 10.1039/C9CE01128E
_journal_year 2019
_chemical_formula_sum 'C28 H20 Cu2 N2 O15'
_chemical_formula_weight 751.54
_space_group_crystal_system triclinic
_space_group_IT_number 2
_space_group_name_Hall '-P 1'
_space_group_name_H-M_alt 'P -1'
_symmetry_space_group_name_Hall '-P 1'
_symmetry_space_group_name_H-M 'P -1'
_atom_sites_solution_hydrogens mixed
_audit_creation_method SHELXL-2014
_audit_update_record
;
2019-07-16 deposited with the CCDC.    2019-09-18 downloaded from the CCDC.
;
_cell_angle_alpha 90.9880(10)
_cell_angle_beta 93.6710(10)
_cell_angle_gamma 100.6850(10)
_cell_formula_units_Z 2
_cell_length_a 11.2403(4)
_cell_length_b 11.5984(5)
_cell_length_c 11.8532(5)
_cell_measurement_reflns_used 4880
_cell_measurement_temperature 293(2)
_cell_measurement_theta_max 25.86
_cell_measurement_theta_min 2.32
_cell_volume 1514.72(11)
_computing_structure_refinement 'SHELXL-2014 (Sheldrick, 2014)'
_diffrn_ambient_temperature 293(2)
_diffrn_measured_fraction_theta_full 0.992
_diffrn_measured_fraction_theta_max 0.988
_diffrn_measurement_device_type 'CCD area detector'
_diffrn_measurement_method 'phi and omega scans'
_diffrn_radiation_type MoK\a
_diffrn_radiation_wavelength 0.71073
_diffrn_reflns_av_R_equivalents 0.0373
_diffrn_reflns_av_unetI/netI 0.0416
_diffrn_reflns_Laue_measured_fraction_full 0.992
_diffrn_reflns_Laue_measured_fraction_max 0.988
_diffrn_reflns_limit_h_max 13
_diffrn_reflns_limit_h_min -13
_diffrn_reflns_limit_k_max 14
_diffrn_reflns_limit_k_min -14
_diffrn_reflns_limit_l_max 14
_diffrn_reflns_limit_l_min -13
_diffrn_reflns_number 19259
_diffrn_reflns_point_group_measured_fraction_full 0.992
_diffrn_reflns_point_group_measured_fraction_max 0.988
_diffrn_reflns_theta_full 25.242
_diffrn_reflns_theta_max 25.998
_diffrn_reflns_theta_min 1.722
_exptl_absorpt_coefficient_mu 1.482
_exptl_crystal_colour blue
_exptl_crystal_density_diffrn 1.648
_exptl_crystal_description rodlike
_exptl_crystal_F_000 760
_exptl_crystal_size_max 0.26
_exptl_crystal_size_mid 0.15
_exptl_crystal_size_min 0.14
_refine_diff_density_max 0.586
_refine_diff_density_min -0.330
_refine_diff_density_rms 0.082
_refine_ls_extinction_method none
_refine_ls_goodness_of_fit_ref 1.025
_refine_ls_hydrogen_treatment mixed
_refine_ls_matrix_type full
_refine_ls_number_parameters 440
_refine_ls_number_reflns 5893
_refine_ls_number_restraints 6
_refine_ls_restrained_S_all 1.025
_refine_ls_R_factor_all 0.0566
_refine_ls_R_factor_gt 0.0385
_refine_ls_shift/su_max 0.001
_refine_ls_shift/su_mean 0.000
_refine_ls_structure_factor_coef Fsqd
_refine_ls_weighting_details 'w=1/[\s^2^(Fo^2^)+(0.0556P)^2^+1.1824P] where P=(Fo^2^+2Fc^2^)/3'
_refine_ls_weighting_scheme calc
_refine_ls_wR_factor_gt 0.0968
_refine_ls_wR_factor_ref 0.1095
_reflns_Friedel_coverage 0.000
_reflns_number_gt 4558
_reflns_number_total 5893
_reflns_threshold_expression 'I > 2\s(I)'
_cod_data_source_file c9ce01128e2.cif
_cod_data_source_block 7
_cod_database_code 7233972
_shelx_space_group_comment
;
The symmetry employed for this shelxl refinement is uniquely defined
by the following loop, which should always be used as a source of
symmetry information in preference to the above space-group names.
They are only intended as comments.
;
_shelxl_version_number 2014-3

loop_
_space_group_symop_operation_xyz
'x, y, z'
'-x, -y, -z'

loop_
_atom_site_label
_atom_site_type_symbol
_atom_site_fract_x
_atom_site_fract_y
_atom_site_fract_z
_atom_site_U_iso_or_equiv
_atom_site_adp_type
_atom_site_occupancy
_atom_site_site_symmetry_order
_atom_site_calc_flag
_atom_site_refinement_flags_posn
_atom_site_refinement_flags_adp
Cu1 Cu 0.17179(3) 0.60146(3) 0.42778(3) 0.02508(12) Uani 1 1 d . .
Cu2 Cu -0.09610(3) 0.71310(3) 0.24857(3) 0.02518(12) Uani 1 1 d . .
O1 O 0.2171(2) 0.7627(2) 0.3919(2) 0.0292(5) Uani 1 1 d . .
O2 O 0.4170(2) 0.7990(3) 0.4276(3) 0.0551(8) Uani 1 1 d . .
O3 O 0.0559(2) 0.80571(19) 0.19989(19) 0.0279(5) Uani 1 1 d . .
O4 O 0.0314(2) 0.9023(2) 0.3561(2) 0.0380(6) Uani 1 1 d . .
O5 O 0.1166(2) 1.0822(2) 0.1543(2) 0.0338(6) Uani 1 1 d . .
O6 O -0.0860(2) 1.3455(2) 0.4446(2) 0.0331(6) Uani 1 1 d . .
O7 O 0.1060(2) 1.43910(19) 0.46800(18) 0.0271(5) Uani 1 1 d . .
O8 O -0.0120(2) 1.57954(19) 0.28599(19) 0.0268(5) Uani 1 1 d . .
O9 O -0.1368(3) 1.5269(2) 0.1354(2) 0.0450(7) Uani 1 1 d . .
O10 O 0.3445(3) 0.6109(3) 0.5633(3) 0.0499(7) Uani 1 1 d D .
H10B H 0.338(5) 0.618(3) 0.6335(19) 0.11(2) Uiso 1 1 d D .
H10C H 0.386(6) 0.676(3) 0.544(5) 0.14(3) Uiso 1 1 d D .
O11 O -0.2219(2) 0.6458(3) 0.3473(2) 0.0401(6) Uani 1 1 d D .
H11A H -0.262(5) 0.690(4) 0.381(5) 0.11(2) Uiso 1 1 d D .
H11B H -0.202(4) 0.604(3) 0.400(3) 0.045(12) Uiso 1 1 d D .
O12 O 0.1606(3) 0.0187(4) 0.5499(3) 0.0789(12) Uani 1 1 d . .
O13 O 0.3397(3) 0.2152(4) 0.5492(4) 0.0931(14) Uani 1 1 d . .
O14 O 0.2482(4) 0.8404(3) 0.6776(3) 0.0860(12) Uani 1 1 d D .
O15 O 0.6807(4) 0.3169(4) 0.1784(5) 0.1146(17) Uani 1 1 d . .
N1 N 0.2692(3) 0.5550(3) 0.3053(2) 0.0302(7) Uani 1 1 d . .
N2 N -0.2047(2) 0.8113(2) 0.1730(2) 0.0291(6) Uani 1 1 d . .
C1 C 0.3214(3) 0.8245(3) 0.3875(3) 0.0309(8) Uani 1 1 d . .
C2 C 0.3236(3) 0.9373(3) 0.3251(3) 0.0294(8) Uani 1 1 d . .
C3 C 0.2163(3) 0.9601(3) 0.2706(3) 0.0260(7) Uani 1 1 d . .
C4 C 0.0941(3) 0.8827(3) 0.2779(3) 0.0266(7) Uani 1 1 d . .
C5 C 0.2226(3) 1.0653(3) 0.2140(3) 0.0302(8) Uani 1 1 d . .
C6 C 0.3285(4) 1.1454(3) 0.2122(4) 0.0422(10) Uani 1 1 d . .
H6A H 0.3302 1.2150 0.1739 0.051 Uiso 1 1 calc R U
C7 C 0.4328(4) 1.1221(3) 0.2675(4) 0.0487(11) Uani 1 1 d . .
H7A H 0.5048 1.1766 0.2674 0.058 Uiso 1 1 calc R U
C8 C 0.4306(3) 1.0184(3) 0.3230(4) 0.0416(9) Uani 1 1 d . .
H8A H 0.5014 1.0027 0.3593 0.050 Uiso 1 1 calc R U
C9 C 0.0792(3) 1.1882(3) 0.1714(3) 0.0295(8) Uani 1 1 d . .
C10 C 0.0785(3) 1.2370(3) 0.2787(3) 0.0290(7) Uani 1 1 d . .
H10A H 0.1089 1.2020 0.3415 0.035 Uiso 1 1 calc R U
C11 C 0.0315(3) 1.3393(3) 0.2913(3) 0.0231(7) Uani 1 1 d . .
C12 C 0.0162(3) 1.3798(3) 0.4102(3) 0.0241(7) Uani 1 1 d . .
C13 C -0.0122(3) 1.3933(3) 0.1972(3) 0.0251(7) Uani 1 1 d . .
C14 C -0.0580(3) 1.5061(3) 0.2059(3) 0.0275(7) Uani 1 1 d . .
C15 C -0.0121(3) 1.3409(3) 0.0908(3) 0.0337(8) Uani 1 1 d . .
H15A H -0.0427 1.3751 0.0276 0.040 Uiso 1 1 calc R U
C16 C 0.0331(3) 1.2381(3) 0.0776(3) 0.0346(8) Uani 1 1 d . .
H16A H 0.0322 1.2034 0.0062 0.042 Uiso 1 1 calc R U
C17 C 0.3537(3) 0.4897(3) 0.3256(3) 0.0385(9) Uani 1 1 d . .
H17A H 0.3624 0.4595 0.3972 0.046 Uiso 1 1 calc R U
C18 C 0.2568(3) 0.5960(3) 0.2010(3) 0.0356(8) Uani 1 1 d . .
H18A H 0.1983 0.6418 0.1858 0.043 Uiso 1 1 calc R U
C19 C 0.4286(4) 0.4651(3) 0.2443(3) 0.0412(9) Uani 1 1 d . .
H19A H 0.4875 0.4205 0.2624 0.049 Uiso 1 1 calc R U
C20 C 0.3269(3) 0.5730(4) 0.1159(3) 0.0394(9) Uani 1 1 d . .
H20A H 0.3144 0.6021 0.0443 0.047 Uiso 1 1 calc R U
C21 C 0.4167(3) 0.5063(3) 0.1365(3) 0.0367(9) Uani 1 1 d . .
C22 C 0.4980(4) 0.4803(4) 0.0510(3) 0.0419(9) Uani 1 1 d . .
H22A H 0.5517 0.4310 0.0718 0.050 Uiso 1 1 calc R U
C23 C -0.3211(4) 0.7661(4) 0.1494(4) 0.0610(14) Uani 1 1 d . .
H23A H -0.3495 0.6888 0.1680 0.073 Uiso 1 1 calc R U
C24 C -0.1678(3) 0.9214(3) 0.1447(3) 0.0388(9) Uani 1 1 d . .
H24A H -0.0865 0.9549 0.1599 0.047 Uiso 1 1 calc R U
C25 C -0.4018(4) 0.8286(4) 0.0985(5) 0.0713(16) Uani 1 1 d . .
H25A H -0.4826 0.7931 0.0835 0.086 Uiso 1 1 calc R U
C26 C -0.2439(4) 0.9891(3) 0.0936(4) 0.0444(10) Uani 1 1 d . .
H26A H -0.2132 1.0662 0.0757 0.053 Uiso 1 1 calc R U
C27 C -0.3633(3) 0.9433(3) 0.0697(3) 0.0415(9) Uani 1 1 d . .
C28 C -0.4437(4) 1.0153(4) 0.0152(4) 0.0509(11) Uani 1 1 d . .
H28A H -0.4084 1.0923 0.0012 0.061 Uiso 1 1 calc R U

loop_
_atom_site_aniso_label
_atom_site_aniso_U_11
_atom_site_aniso_U_22
_atom_site_aniso_U_33
_atom_site_aniso_U_23
_atom_site_aniso_U_13
_atom_site_aniso_U_12
Cu1 0.0259(2) 0.0288(2) 0.0225(2) 0.00287(16) 0.00823(16) 0.00765(17)
Cu2 0.0232(2) 0.0264(2) 0.0283(2) 0.00477(17) -0.00071(16) 0.01103(16)
O1 0.0221(12) 0.0314(12) 0.0348(14) 0.0082(10) 0.0035(10) 0.0053(10)
O2 0.0256(14) 0.0542(18) 0.085(2) 0.0280(16) -0.0070(14) 0.0068(13)
O3 0.0274(12) 0.0275(12) 0.0285(13) -0.0002(10) -0.0024(10) 0.0062(10)
O4 0.0267(13) 0.0520(16) 0.0374(15) -0.0049(12) 0.0073(11) 0.0116(12)
O5 0.0424(15) 0.0268(12) 0.0353(14) -0.0022(10) -0.0006(11) 0.0156(11)
O6 0.0335(14) 0.0356(13) 0.0293(14) -0.0066(11) 0.0119(11) 0.0015(11)
O7 0.0336(13) 0.0291(12) 0.0195(12) 0.0043(10) 0.0015(10) 0.0082(10)
O8 0.0265(12) 0.0267(12) 0.0298(13) 0.0018(10) 0.0023(10) 0.0112(10)
O9 0.0603(18) 0.0420(15) 0.0370(16) -0.0014(12) -0.0140(13) 0.0267(14)
O10 0.0474(18) 0.059(2) 0.043(2) 0.0119(15) -0.0027(14) 0.0104(15)
O11 0.0392(15) 0.0481(16) 0.0393(17) 0.0187(13) 0.0087(12) 0.0209(13)
O12 0.0430(18) 0.114(3) 0.079(2) -0.046(2) 0.0000(17) 0.0195(19)
O13 0.053(2) 0.105(3) 0.129(4) -0.031(3) 0.018(2) 0.033(2)
O14 0.078(3) 0.081(3) 0.092(3) -0.021(2) -0.010(2) 0.004(2)
O15 0.055(2) 0.120(4) 0.164(5) 0.051(3) -0.002(3) 0.003(2)
N1 0.0297(16) 0.0382(16) 0.0253(16) 0.0035(13) 0.0110(12) 0.0098(13)
N2 0.0256(15) 0.0304(15) 0.0331(17) 0.0037(13) -0.0042(12) 0.0118(12)
C1 0.0246(18) 0.0338(19) 0.035(2) 0.0029(16) 0.0032(15) 0.0079(15)
C2 0.0240(17) 0.0307(18) 0.034(2) 0.0012(15) 0.0028(14) 0.0053(14)
C3 0.0286(17) 0.0242(16) 0.0261(18) -0.0017(13) 0.0066(14) 0.0059(13)
C4 0.0266(17) 0.0278(17) 0.0288(19) 0.0039(14) 0.0012(14) 0.0136(14)
C5 0.0351(19) 0.0283(17) 0.030(2) -0.0037(14) 0.0065(15) 0.0113(15)
C6 0.045(2) 0.0262(18) 0.057(3) 0.0083(17) 0.0143(19) 0.0047(17)
C7 0.034(2) 0.035(2) 0.074(3) 0.004(2) 0.012(2) -0.0037(17)
C8 0.031(2) 0.038(2) 0.056(3) 0.0037(19) 0.0031(18) 0.0059(16)
C9 0.0356(19) 0.0251(17) 0.0301(19) -0.0007(14) 0.0066(15) 0.0108(14)
C10 0.0347(19) 0.0311(18) 0.0237(18) 0.0030(14) 0.0036(14) 0.0122(15)
C11 0.0227(16) 0.0275(16) 0.0207(17) 0.0021(13) 0.0035(13) 0.0079(13)
C12 0.0326(19) 0.0224(16) 0.0205(17) 0.0039(13) 0.0038(14) 0.0121(14)
C13 0.0251(17) 0.0272(17) 0.0244(18) 0.0032(14) 0.0053(13) 0.0074(13)
C14 0.0317(18) 0.0293(17) 0.0244(19) 0.0074(14) 0.0045(14) 0.0114(15)
C15 0.046(2) 0.037(2) 0.0215(19) 0.0051(15) 0.0002(15) 0.0184(17)
C16 0.049(2) 0.037(2) 0.0219(19) -0.0026(15) 0.0021(16) 0.0166(17)
C17 0.046(2) 0.047(2) 0.030(2) 0.0110(17) 0.0107(17) 0.0232(18)
C18 0.0305(19) 0.051(2) 0.029(2) 0.0051(17) 0.0058(15) 0.0161(17)
C19 0.043(2) 0.050(2) 0.039(2) 0.0088(18) 0.0123(17) 0.0261(19)
C20 0.040(2) 0.061(3) 0.023(2) 0.0077(17) 0.0103(16) 0.0193(19)
C21 0.036(2) 0.042(2) 0.035(2) 0.0008(17) 0.0131(16) 0.0096(17)
C22 0.038(2) 0.055(2) 0.038(2) -0.0010(19) 0.0150(18) 0.0182(18)
C23 0.035(2) 0.046(2) 0.097(4) 0.030(2) -0.027(2) 0.0010(19)
C24 0.031(2) 0.033(2) 0.052(3) 0.0072(17) -0.0073(17) 0.0075(16)
C25 0.032(2) 0.063(3) 0.114(5) 0.033(3) -0.029(3) 0.002(2)
C26 0.043(2) 0.0308(19) 0.060(3) 0.0099(18) -0.011(2) 0.0131(17)
C27 0.039(2) 0.044(2) 0.045(2) 0.0092(19) -0.0058(18) 0.0178(18)
C28 0.045(2) 0.045(2) 0.064(3) 0.014(2) -0.013(2) 0.014(2)

loop_
_atom_type_symbol
_atom_type_description
_atom_type_scat_dispersion_real
_atom_type_scat_dispersion_imag
_atom_type_scat_source
C C 0.0033 0.0016 'International Tables Vol C Tables 4.2.6.8 and 6.1.1.4'
Cu Cu 0.3201 1.2651 'International Tables Vol C Tables 4.2.6.8 and 6.1.1.4'
N N 0.0061 0.0033 'International Tables Vol C Tables 4.2.6.8 and 6.1.1.4'
O O 0.0106 0.0060 'International Tables Vol C Tables 4.2.6.8 and 6.1.1.4'
H H 0.0000 0.0000 'International Tables Vol C Tables 4.2.6.8 and 6.1.1.4'

loop_
_geom_angle_atom_site_label_1
_geom_angle_atom_site_label_2
_geom_angle_atom_site_label_3
_geom_angle
_geom_angle_site_symmetry_1
_geom_angle_site_symmetry_3
O1 Cu1 O7 173.24(9) . 1_545
O1 Cu1 O6 87.41(10) . 2_576
O7 Cu1 O6 87.53(9) 1_545 2_576
O1 Cu1 N1 90.63(11) . .
O7 Cu1 N1 94.70(11) 1_545 .
O6 Cu1 N1 175.76(11) 2_576 .
O1 Cu1 O10 92.77(11) . .
O7 Cu1 O10 91.39(10) 1_545 .
O6 Cu1 O10 86.25(11) 2_576 .
N1 Cu1 O10 90.09(12) . .
O11 Cu2 O3 160.00(11) . .
O11 Cu2 N2 91.67(11) . .
O3 Cu2 N2 95.58(11) . .
O11 Cu2 O8 88.11(10) . 1_545
O3 Cu2 O8 90.58(9) . 1_545
N2 Cu2 O8 162.16(10) . 1_545
C1 O1 Cu1 129.4(2) . .
C4 O3 Cu2 106.2(2) . .
C9 O5 C5 117.6(3) . .
C12 O6 Cu1 132.8(2) . 2_576
C12 O7 Cu1 120.1(2) . 1_565
C14 O8 Cu2 100.45(19) . 1_565
Cu1 O10 H10B 121(4) . .
Cu1 O10 H10C 99(5) . .
H10B O10 H10C 106(3) . .
Cu2 O11 H11A 120(4) . .
Cu2 O11 H11B 117(3) . .
H11A O11 H11B 102(5) . .
C17 N1 C18 117.8(3) . .
C17 N1 Cu1 121.8(2) . .
C18 N1 Cu1 120.2(2) . .
C24 N2 C23 116.5(3) . .
C24 N2 Cu2 123.9(2) . .
C23 N2 Cu2 119.6(3) . .
O2 C1 O1 125.6(3) . .
O2 C1 C2 120.1(3) . .
O1 C1 C2 114.3(3) . .
C8 C2 C3 120.2(3) . .
C8 C2 C1 120.2(3) . .
C3 C2 C1 119.7(3) . .
C5 C3 C2 117.7(3) . .
C5 C3 C4 118.4(3) . .
C2 C3 C4 123.7(3) . .
O4 C4 O3 122.7(3) . .
O4 C4 C3 118.3(3) . .
O3 C4 C3 118.8(3) . .
C6 C5 O5 121.5(3) . .
C6 C5 C3 122.0(3) . .
O5 C5 C3 116.4(3) . .
C5 C6 C7 119.5(4) . .
C5 C6 H6A 120.3 . .
C7 C6 H6A 120.3 . .
C8 C7 C6 120.2(4) . .
C8 C7 H7A 119.9 . .
C6 C7 H7A 119.9 . .
C7 C8 C2 120.4(4) . .
C7 C8 H8A 119.8 . .
C2 C8 H8A 119.8 . .
C16 C9 C10 121.1(3) . .
C16 C9 O5 116.9(3) . .
C10 C9 O5 121.7(3) . .
C9 C10 C11 119.1(3) . .
C9 C10 H10A 120.5 . .
C11 C10 H10A 120.5 . .
C13 C11 C10 120.7(3) . .
C13 C11 C12 121.7(3) . .
C10 C11 C12 117.2(3) . .
O6 C12 O7 125.5(3) . .
O6 C12 C11 114.8(3) . .
O7 C12 C11 119.6(3) . .
C15 C13 C11 118.7(3) . .
C15 C13 C14 118.6(3) . .
C11 C13 C14 122.7(3) . .
O9 C14 O8 122.0(3) . .
O9 C14 C13 119.8(3) . .
O8 C14 C13 118.3(3) . .
C16 C15 C13 120.9(3) . .
C16 C15 H15A 119.5 . .
C13 C15 H15A 119.5 . .
C9 C16 C15 119.4(3) . .
C9 C16 H16A 120.3 . .
C15 C16 H16A 120.3 . .
N1 C17 C19 122.4(3) . .
N1 C17 H17A 118.8 . .
C19 C17 H17A 118.8 . .
N1 C18 C20 122.6(3) . .
N1 C18 H18A 118.7 . .
C20 C18 H18A 118.7 . .
C17 C19 C21 120.5(3) . .
C17 C19 H19A 119.8 . .
C21 C19 H19A 119.8 . .
C18 C20 C21 120.1(3) . .
C18 C20 H20A 120.0 . .
C21 C20 H20A 120.0 . .
C19 C21 C20 116.5(3) . .
C19 C21 C22 119.8(3) . .
C20 C21 C22 123.6(4) . .
C22 C22 C21 126.1(5) 2_665 .
C22 C22 H22A 116.9 2_665 .
C21 C22 H22A 116.9 . .
N2 C23 C25 123.0(4) . .
N2 C23 H23A 118.5 . .
C25 C23 H23A 118.5 . .
N2 C24 C26 123.5(4) . .
N2 C24 H24A 118.2 . .
C26 C24 H24A 118.2 . .
C27 C25 C23 120.3(4) . .
C27 C25 H25A 119.8 . .
C23 C25 H25A 119.8 . .
C27 C26 C24 120.1(4) . .
C27 C26 H26A 119.9 . .
C24 C26 H26A 119.9 . .
C26 C27 C25 116.5(3) . .
C26 C27 C28 120.0(4) . .
C25 C27 C28 123.5(4) . .
C28 C28 C27 127.6(5) 2_475 .
C28 C28 H28A 116.2 2_475 .
C27 C28 H28A 116.2 . .

loop_
_geom_bond_atom_site_label_1
_geom_bond_atom_site_label_2
_geom_bond_distance
_geom_bond_site_symmetry_2
Cu1 O1 1.908(2) .
Cu1 O7 1.970(2) 1_545
Cu1 O6 1.993(2) 2_576
Cu1 N1 1.998(3) .
Cu1 O10 2.424(3) .
Cu2 O11 1.952(3) .
Cu2 O3 1.968(2) .
Cu2 N2 2.000(3) .
Cu2 O8 2.001(2) 1_545
O1 C1 1.260(4) .
O2 C1 1.236(4) .
O3 C4 1.271(4) .
O4 C4 1.242(4) .
O5 C9 1.387(4) .
O5 C5 1.394(4) .
O6 C12 1.241(4) .
O6 Cu1 1.993(2) 2_576
O7 C12 1.264(4) .
O7 Cu1 1.970(2) 1_565
O8 C14 1.280(4) .
O8 Cu2 2.001(2) 1_565
O9 C14 1.238(4) .
O10 H10B 0.845(19) .
O10 H10C 0.85(2) .
O11 H11A 0.86(2) .
O11 H11B 0.839(19) .
N1 C17 1.333(4) .
N1 C18 1.340(4) .
N2 C24 1.323(5) .
N2 C23 1.326(5) .
C1 C2 1.511(5) .
C2 C8 1.384(5) .
C2 C3 1.402(5) .
C3 C5 1.395(5) .
C3 C4 1.504(5) .
C5 C6 1.369(5) .
C6 C7 1.379(6) .
C6 H6A 0.9300 .
C7 C8 1.378(5) .
C7 H7A 0.9300 .
C8 H8A 0.9300 .
C9 C16 1.379(5) .
C9 C10 1.384(5) .
C10 C11 1.395(4) .
C10 H10A 0.9300 .
C11 C13 1.394(4) .
C11 C12 1.509(4) .
C13 C15 1.391(5) .
C13 C14 1.496(4) .
C15 C16 1.389(5) .
C15 H15A 0.9300 .
C16 H16A 0.9300 .
C17 C19 1.379(5) .
C17 H17A 0.9300 .
C18 C20 1.371(5) .
C18 H18A 0.9300 .
C19 C21 1.379(5) .
C19 H19A 0.9300 .
C20 C21 1.395(5) .
C20 H20A 0.9300 .
C21 C22 1.471(5) .
C22 C22 1.301(8) 2_665
C22 H22A 0.9300 .
C23 C25 1.379(6) .
C23 H23A 0.9300 .
C24 C26 1.383(5) .
C24 H24A 0.9300 .
C25 C27 1.376(6) .
C25 H25A 0.9300 .
C26 C27 1.359(5) .
C26 H26A 0.9300 .
C27 C28 1.468(5) .
C28 C28 1.276(8) 2_475
C28 H28A 0.9300 .

loop_
_geom_torsion_atom_site_label_1
_geom_torsion_atom_site_label_2
_geom_torsion_atom_site_label_3
_geom_torsion_atom_site_label_4
_geom_torsion
_geom_torsion_site_symmetry_1
_geom_torsion_site_symmetry_4
Cu1 O1 C1 O2 -15.4(6) . .
Cu1 O1 C1 C2 163.6(2) . .
O2 C1 C2 C8 -6.9(5) . .
O1 C1 C2 C8 174.0(3) . .
O2 C1 C2 C3 173.9(3) . .
O1 C1 C2 C3 -5.2(5) . .
C8 C2 C3 C5 0.9(5) . .
C1 C2 C3 C5 -180.0(3) . .
C8 C2 C3 C4 -173.9(3) . .
C1 C2 C3 C4 5.2(5) . .
Cu2 O3 C4 O4 -11.0(4) . .
Cu2 O3 C4 C3 173.9(2) . .
C5 C3 C4 O4 -85.7(4) . .
C2 C3 C4 O4 89.1(4) . .
C5 C3 C4 O3 89.6(4) . .
C2 C3 C4 O3 -95.7(4) . .
C9 O5 C5 C6 -52.3(4) . .
C9 O5 C5 C3 130.9(3) . .
C2 C3 C5 C6 -1.0(5) . .
C4 C3 C5 C6 174.1(3) . .
C2 C3 C5 O5 175.8(3) . .
C4 C3 C5 O5 -9.1(4) . .
O5 C5 C6 C7 -176.5(3) . .
C3 C5 C6 C7 0.1(6) . .
C5 C6 C7 C8 0.8(6) . .
C6 C7 C8 C2 -0.9(6) . .
C3 C2 C8 C7 0.0(6) . .
C1 C2 C8 C7 -179.1(4) . .
C5 O5 C9 C16 140.1(3) . .
C5 O5 C9 C10 -45.2(5) . .
C16 C9 C10 C11 -0.8(5) . .
O5 C9 C10 C11 -175.3(3) . .
C9 C10 C11 C13 -1.2(5) . .
C9 C10 C11 C12 171.6(3) . .
Cu1 O6 C12 O7 20.9(5) 2_576 .
Cu1 O6 C12 C11 -162.6(2) 2_576 .
Cu1 O7 C12 O6 -113.9(3) 1_565 .
Cu1 O7 C12 C11 69.8(3) 1_565 .
C13 C11 C12 O6 78.8(4) . .
C10 C11 C12 O6 -93.8(4) . .
C13 C11 C12 O7 -104.5(4) . .
C10 C11 C12 O7 82.8(4) . .
C10 C11 C13 C15 2.3(5) . .
C12 C11 C13 C15 -170.2(3) . .
C10 C11 C13 C14 -177.1(3) . .
C12 C11 C13 C14 10.5(5) . .
Cu2 O8 C14 O9 -2.8(4) 1_565 .
Cu2 O8 C14 C13 175.9(2) 1_565 .
C15 C13 C14 O9 29.6(5) . .
C11 C13 C14 O9 -151.1(3) . .
C15 C13 C14 O8 -149.2(3) . .
C11 C13 C14 O8 30.2(5) . .
C11 C13 C15 C16 -1.5(5) . .
C14 C13 C15 C16 177.9(3) . .
C10 C9 C16 C15 1.6(6) . .
O5 C9 C16 C15 176.4(3) . .
C13 C15 C16 C9 -0.5(6) . .
C18 N1 C17 C19 1.0(6) . .
Cu1 N1 C17 C19 -174.4(3) . .
C17 N1 C18 C20 0.2(6) . .
Cu1 N1 C18 C20 175.7(3) . .
N1 C17 C19 C21 -1.3(7) . .
N1 C18 C20 C21 -1.1(6) . .
C17 C19 C21 C20 0.3(6) . .
C17 C19 C21 C22 179.5(4) . .
C18 C20 C21 C19 0.8(6) . .
C18 C20 C21 C22 -178.3(4) . .
C19 C21 C22 C22 -175.3(5) . 2_665
C20 C21 C22 C22 3.8(8) . 2_665
C24 N2 C23 C25 -0.3(7) . .
Cu2 N2 C23 C25 179.3(4) . .
C23 N2 C24 C26 0.4(6) . .
Cu2 N2 C24 C26 -179.2(3) . .
N2 C23 C25 C27 -0.1(9) . .
N2 C24 C26 C27 -0.2(7) . .
C24 C26 C27 C25 -0.2(7) . .
C24 C26 C27 C28 -179.8(4) . .
C23 C25 C27 C26 0.3(8) . .
C23 C25 C27 C28 179.9(5) . .
C26 C27 C28 C28 178.1(6) . 2_475
C25 C27 C28 C28 -1.5(10) . 2_475
